data_1010470
loop_
_publ_author_name
'Braekken, H'

_publ_section_title
;
Zur Kristallstruktur des Quecksilberbromids Hg Br~2~
;
_journal_coden_ASTM ZEKGAX
_journal_name_full
;
Zeitschrift fuer Kristallographie, Kristallgeometrie, Kristallphysik,
Kristallchemie (-144,1977)
;
_journal_page_first 152
_journal_page_last 154
_journal_volume 81
_journal_year 1932
_chemical_formula_structural 'Hg Br2'
_chemical_formula_sum 'Br2 Hg'
_chemical_name_systematic 'Mercury bromide'
_space_group_IT_number 36
_symmetry_cell_setting orthorhombic
_symmetry_Int_Tables_number 36
_symmetry_space_group_name_Hall 'C 2c -2'
_symmetry_space_group_name_H-M 'C m c 21'
_cell_angle_alpha 90
_cell_angle_beta 90
_cell_angle_gamma 90
_cell_formula_units_Z 4
_cell_length_a 4.624(1)
_cell_length_b 6.789(1)
_cell_length_c 12.445(1)
_cell_volume 390.7
_cod_database_code 1010470

loop_
_symmetry_equiv_pos_as_xyz
x,y,z
-x,y,z
-x,-y,1/2+z
x,-y,1/2+z
1/2+x,1/2+y,z
1/2-x,1/2+y,z
1/2-x,1/2-y,1/2+z
1/2+x,1/2-y,1/2+z

loop_
_atom_site_label
_atom_site_type_symbol
_atom_site_symmetry_multiplicity
_atom_site_Wyckoff_symbol
_atom_site_fract_x
_atom_site_fract_y
_atom_site_fract_z
_atom_site_occupancy
_atom_site_attached_hydrogens
_atom_site_calc_flag
Hg1 Hg2+ 4 a 0. 0.333(7) 0. 1. 0 d
Br1 Br1- 4 a 0. 0.061(10) 0.134(5) 1. 0 d
Br2 Br1- 4 a 0. 0.395(10) 0.366(5) 1. 0 d

loop_
_atom_type_symbol
_atom_type_oxidation_number
Hg2+ 2.000
Br1- -1.000
